data_7042741
loop_
_publ_author_name
'Liberato, Andrea'
'Aguinaco, Almudena'
'Clares, Maria Paz'
'Delgado-Pinar, Estefania'
'Blasco, Salvador'
'Pitarch-Jarque, Javier'
'Basallote, Manuel G.'
'Garc\'ia-Espa\~na, Enrique'
'Verdejo, Bego\~na'

_publ_section_title
;
 Pb2+ Complexes of Small-Cavity Azamacrocyclic Ligands. Thermodynamic and
 Kinetic Studies
;
_journal_name_full 'Dalton Trans.'
_journal_paper_doi 10.1039/C7DT00680B
_journal_year 2017
_chemical_formula_moiety '2(C27 H34 Cl0.5 N5.5 O2 Pb), 2(Cl), 3(O)'
_chemical_formula_sum 'C54 H68 Cl3 N11 O7 Pb2'
_chemical_formula_weight 1503.92
_space_group_crystal_system orthorhombic
_space_group_IT_number 60
_space_group_name_Hall '-P 2n 2ab'
_space_group_name_H-M_alt 'P b c n'
_symmetry_space_group_name_Hall '-P 2n 2ab'
_symmetry_space_group_name_H-M 'P b c n'
_atom_sites_solution_hydrogens mixed
_atom_sites_solution_primary direct
_audit_creation_date 2017-01-18
_audit_creation_method
;
Olex2 1.2
(compiled 2017.01.04 svn.r3372 for OlexSys, GUI svn.r5289)
;
_audit_update_record
;
2017-01-22 deposited with the CCDC.
2017-04-20 downloaded from the CCDC.
;
_cell_angle_alpha 90
_cell_angle_beta 90
_cell_angle_gamma 90
_cell_formula_units_Z 4
_cell_length_a 13.1619(4)
_cell_length_b 13.0751(4)
_cell_length_c 33.1703(10)
_cell_measurement_reflns_used 1350
_cell_measurement_temperature 120.00(10)
_cell_measurement_theta_max 28.3720
_cell_measurement_theta_min 3.7510
_cell_volume 5708.4(3)
_computing_cell_refinement 'CrysAlisPro 1.171.38.43f (Rigaku OD, 2015)'
_computing_data_collection 'CrysAlisPro 1.171.38.43f (Rigaku OD, 2015)'
_computing_data_reduction 'CrysAlisPro 1.171.38.43f (Rigaku OD, 2015)'
_computing_molecular_graphics 'Olex2 (Dolomanov et al., 2009)'
_computing_publication_material 'Olex2 (Dolomanov et al., 2009)'
_computing_structure_refinement 'ShelXL (Sheldrick, 2015)'
_computing_structure_solution 'SIR2004 (Burla et al., 2007)'
_diffrn_ambient_environment N~2~
_diffrn_ambient_temperature 120.00(10)
_diffrn_detector 'CCD plate'
_diffrn_detector_area_resol_mean 16.0267
_diffrn_detector_type Sapphire3
_diffrn_measured_fraction_theta_full 0.996
_diffrn_measured_fraction_theta_max 0.996
_diffrn_measurement_details
;
List of Runs (angles in degrees, time in seconds):

  # Type    Start    End  Width  t~exp~   \w     \q     \k     \f   Frames
#--------------------------------------------------------------------------
  1  \w    -36.00   1.00   1.00   46.00    --  -20.96 -19.00 -90.00   37
;
_diffrn_measurement_device 'four-circle diffractometer'
_diffrn_measurement_device_type 'SuperNova, Single source at offset, Sapphire3'
_diffrn_measurement_method '\w scans'
_diffrn_orient_matrix_type 'CrysAlisPro convention (1999,Acta A55,543-557)'
_diffrn_orient_matrix_UB_11 0.0206898000
_diffrn_orient_matrix_UB_12 -0.0056338000
_diffrn_orient_matrix_UB_13 0.0123664000
_diffrn_orient_matrix_UB_21 -0.0049056000
_diffrn_orient_matrix_UB_22 -0.0004117000
_diffrn_orient_matrix_UB_23 0.0527593000
_diffrn_orient_matrix_UB_31 -0.0021361000
_diffrn_orient_matrix_UB_32 -0.0535504000
_diffrn_orient_matrix_UB_33 -0.0017330000
_diffrn_radiation_monochromator mirror
_diffrn_radiation_probe x-ray
_diffrn_radiation_type MoK\a
_diffrn_radiation_wavelength 0.71073
_diffrn_reflns_av_R_equivalents 0.0405
_diffrn_reflns_av_unetI/netI 0.0513
_diffrn_reflns_Laue_measured_fraction_full 0.996
_diffrn_reflns_Laue_measured_fraction_max 0.996
_diffrn_reflns_limit_h_max 14
_diffrn_reflns_limit_h_min -15
_diffrn_reflns_limit_k_max 13
_diffrn_reflns_limit_k_min -15
_diffrn_reflns_limit_l_max 20
_diffrn_reflns_limit_l_min -39
_diffrn_reflns_number 13519
_diffrn_reflns_point_group_measured_fraction_full 0.996
_diffrn_reflns_point_group_measured_fraction_max 0.996
_diffrn_reflns_theta_full 25.000
_diffrn_reflns_theta_max 25.000
_diffrn_reflns_theta_min 3.295
_diffrn_source 'micro-focus sealed X-ray tube'
_diffrn_source_type 'SuperNova (Mo) X-ray Source'
_exptl_absorpt_coefficient_mu 6.092
_exptl_absorpt_correction_T_max 1.00000
_exptl_absorpt_correction_T_min 0.93098
_exptl_absorpt_correction_type multi-scan
_exptl_absorpt_process_details
;
CrysAlisPro 1.171.38.43f (Rigaku Oxford Diffraction, 2015)
Empirical absorption correction using spherical harmonics,
 implemented in SCALE3 ABSPACK scaling algorithm.
;
_exptl_crystal_colour COLORLESS
_exptl_crystal_density_diffrn 1.750
_exptl_crystal_description BLOCK
_exptl_crystal_F_000 2960
_exptl_crystal_preparation ', Luminescent'
_exptl_crystal_recrystallization_method 'Re-crystallisation from solvent: water'
_exptl_crystal_size_max 0.17
_exptl_crystal_size_mid 0.15
_exptl_crystal_size_min 0.1
_refine_diff_density_max 1.533
_refine_diff_density_min -1.827
_refine_diff_density_rms 0.166
_refine_ls_extinction_method none
_refine_ls_goodness_of_fit_ref 1.368
_refine_ls_hydrogen_treatment constr
_refine_ls_matrix_type full
_refine_ls_number_parameters 445
_refine_ls_number_reflns 5006
_refine_ls_number_restraints 104
_refine_ls_restrained_S_all 1.362
_refine_ls_R_factor_all 0.0765
_refine_ls_R_factor_gt 0.0651
_refine_ls_shift/su_max 0.003
_refine_ls_shift/su_mean 0.000
_refine_ls_structure_factor_coef Fsqd
_refine_ls_weighting_details 'w=1/[\s^2^(Fo^2^)+104.1935P] where P=(Fo^2^+2Fc^2^)/3'
_refine_ls_weighting_scheme calc
_refine_ls_wR_factor_gt 0.1313
_refine_ls_wR_factor_ref 0.1350
_reflns_Friedel_coverage 0.000
_reflns_number_gt 4305
_reflns_number_total 5006
_reflns_threshold_expression 'I > 2\s(I)'
_cod_data_source_file c7dt00680b2.cif
_cod_data_source_block begopb
_cod_database_code 7042741
_shelx_shelxl_version_number 2016/6
_shelx_space_group_comment
;
The symmetry employed for this shelxl refinement is uniquely defined
by the following loop, which should always be used as a source of
symmetry information in preference to the above space-group names.
They are only intended as comments.
;
_cell_oxdiff_angle_alpha 90.028(7)
_cell_oxdiff_angle_beta 90.037(9)
_cell_oxdiff_angle_gamma 89.992(3)
_cell_oxdiff_length_a 33.1908(15)
_cell_oxdiff_length_b 13.1724(3)
_cell_oxdiff_length_c 13.083(3)
_cell_oxdiff_measurement_reflns_used 1350
_cell_oxdiff_volume 5720(2)
_olex2_refinement_description
;
1. Fixed Uiso
 At 1.2 times of:
  All C(H) groups, All C(H,H) groups, All C(H,H,H,H) groups, All N(H) groups,
  All N(H,H) groups
 At 1.5 times of:
  All O(H,H) groups
2. Restrained distances
 H1d-O2
 1.87 with sigma of 0.01
 H1c-Cl1
 2.27 with sigma of 0.01
 H1c-O4
 1.89 with sigma of 0.01
3. Rigid bond restraints
 O1, Pb01
 with sigma for 1-2 distances of 0.01 and sigma for 1-3 distances of 0.01
 C8, C9B
 with sigma for 1-2 distances of 0.01 and sigma for 1-3 distances of 0.01
 C22, C23
 with sigma for 1-2 distances of 0.01 and sigma for 1-3 distances of 0.01
 C21, C22
 with sigma for 1-2 distances of 0.01 and sigma for 1-3 distances of 0.01
 O13, C18, C19
 with sigma for 1-2 distances of 0.01 and sigma for 1-3 distances of 0.01
 Pb01, O13
 with sigma for 1-2 distances of 0.001 and sigma for 1-3 distances of 0.001
4. Uiso/Uaniso restraints and constraints
C9B \\sim C8: within 1.7A with sigma of 0.02 and sigma for terminal atoms of
0.04
Uanis(N4A) \\sim Ueq, Uanis(N4B) \\sim Ueq, Uanis(C10B) \\sim Ueq, Uanis(C10A)
\\sim Ueq, Uanis(C9B) \\sim Ueq, Uanis(C9A) \\sim Ueq: with sigma of 0.01 and
sigma for terminal atoms of 0.1
Uanis(C10B) \\sim Ueq: with sigma of 0.008 and sigma for terminal atoms of 0.08
Uanis(C11A) \\sim Ueq, Uanis(C11B) \\sim Ueq: with sigma of 0.01 and sigma for
terminal atoms of 0.1
Uanis(C23) \\sim Ueq, Uanis(C24) \\sim Ueq, Uanis(C16) \\sim Ueq, Uanis(C17)
\\sim Ueq, Uanis(C8) \\sim Ueq: with sigma of 0.01 and sigma for terminal atoms
of 0.1
Uanis(O13) \\sim Ueq: with sigma of 0.01 and sigma for terminal atoms of 0.02
Uanis(C12B) \\sim Ueq, Uanis(C9B) \\sim Ueq: with sigma of 0.01 and sigma for
terminal atoms of 0.01
5. Others
 Fixed Sof: Cl1(0.5) Cl2B(0.5) Cl2A(0.5) H5a(0.5) H5b(0.5) H13c(0.5) H13d(0.5)
 H13a(0.5) H13b(0.5) H14c(0.5) H14d(0.5) H14a(0.5) H14b(0.5) H8bc(0.5)
 H8bd(0.5) H8aa(0.5) H8ab(0.5) O2(0.5) N4B(0.5) H4B(0.5) N4A(0.5) H4A(0.5)
 O3(0.5) C12B(0.5) H12a(0.5) H12b(0.5) C12A(0.5) H12c(0.5) H12d(0.5) C9B(0.5)
 H9Ba(0.5) H9Bb(0.5) C9A(0.5) H9Aa(0.5) H9Ab(0.5) C10A(0.5) H10a(0.5) H10b(0.5)
 C10B(0.5) H10c(0.5) H10d(0.5) O1(0.5) H1c(0.5) H1d(0.5) C11A(0.5) H11a(0.5)
 H11b(0.5) C11B(0.5) H11c(0.5) H11d(0.5) O2AA(0.5) O0AA(0.5) N1AA(0.5) O4(0.5)
 O13(0.5)
6.a Free rotating group:
 O1(H1c,H1d)
6.b Ternary CH refined with riding coordinates:
 N2(H2), N5(H5a), N5(H5b), N4B(H4B), N4A(H4A)
6.c Secondary CH2 refined with riding coordinates:
 C18(H18a,H18b), C13(H13c,H13d), C13(H13a,H13b), C1(H1a,H1b), C14(H14c,H14d),
 C14(H14a,H14b), C7(H7a,H7b), C8(H8bc,H8bd), C8(H8aa,H8ab), C12B(H12a,H12b),
 C12A(H12c,H12d), C9B(H9Ba,H9Bb), C9A(H9Aa,H9Ab), C10A(H10a,H10b), C10B(H10c,
 H10d), C11A(H11a,H11b), C11B(H11c,H11d)
6.d Aromatic/amide H refined with riding coordinates:
 C3(H3), C16(H16), C5(H5), C23(H23), C26(H26), C4(H4), C27(H27), C22(H22),
 C20(H20), C21(H21)
;
_olex2_submission_special_instructions 'No special instructions were received'

loop_
_space_group_symop_operation_xyz
'x, y, z'
'-x+1/2, -y+1/2, z+1/2'
'-x, y, -z+1/2'
'x+1/2, -y+1/2, -z'
'-x, -y, -z'
'x-1/2, y-1/2, -z-1/2'
'x, -y, z-1/2'
'-x-1/2, y-1/2, z'

loop_
_atom_site_label
_atom_site_type_symbol
_atom_site_fract_x
_atom_site_fract_y
_atom_site_fract_z
_atom_site_U_iso_or_equiv
_atom_site_adp_type
_atom_site_occupancy
_atom_site_site_symmetry_order
_atom_site_calc_flag
_atom_site_refinement_flags_posn
_atom_site_refinement_flags_adp
_atom_site_refinement_flags_occupancy
_atom_site_disorder_assembly
_atom_site_disorder_group
Pb1 Pb 0.33734(3) 0.44800(3) 0.62100(2) 0.02018(14) Uani 1 1 d . U . . .
Cl1 Cl 0.2255(10) 0.5068(13) 0.5489(6) 0.041(3) Uani 0.5 1 d D . P A 2
Cl2B Cl 0.0800(5) 0.1795(5) 0.6906(2) 0.0341(15) Uani 0.5 1 d . . P B 1
N1 N 0.4548(7) 0.4000(7) 0.5638(3) 0.018(2) Uani 1 1 d . . . . .
Cl2A Cl 0.1198(6) 0.1952(6) 0.6552(3) 0.058(2) Uani 0.5 1 d . . P C 2
N2 N 0.5284(7) 0.5060(9) 0.6290(4) 0.040(3) Uani 1 1 d . . . . .
H2 H 0.529019 0.569314 0.644821 0.048 Uiso 1 1 calc R . . . .
N5 N 0.3096(7) 0.2725(7) 0.5924(3) 0.024(2) Uani 1 1 d . . . . .
H5A H 0.235811 0.263573 0.594371 0.029 Uiso 0.5 1 calc R . P D 1
H5B H 0.240946 0.247887 0.598528 0.029 Uiso 0.5 1 calc R . P E 2
C2 C 0.4254(9) 0.3273(9) 0.5386(4) 0.025(3) Uani 1 1 d . . . . .
C18 C 0.2940(9) 0.7150(10) 0.8250(4) 0.029(3) Uani 1 1 d . U . . .
H18A H 0.366483 0.704691 0.821661 0.035 Uiso 1 1 calc R . . . .
H18B H 0.275550 0.781017 0.813822 0.035 Uiso 1 1 calc R . . . .
C3 C 0.4816(9) 0.3066(9) 0.5046(4) 0.026(3) Uani 1 1 d . . . . .
H3 H 0.460664 0.255767 0.486868 0.032 Uiso 1 1 calc R . . . .
N3 N 0.4367(7) 0.3180(8) 0.6645(3) 0.025(2) Uani 1 1 d . . . . .
C13 C 0.3186(8) 0.3672(9) 0.7207(3) 0.022(3) Uani 1 1 d . . . . .
H13C H 0.278161 0.307692 0.713822 0.027 Uiso 0.5 1 calc R . P A 2
H13D H 0.315482 0.377089 0.749664 0.027 Uiso 0.5 1 calc R . P A 2
H13A H 0.294665 0.346848 0.747177 0.027 Uiso 0.5 1 calc R . P A 1
H13B H 0.363755 0.425286 0.723858 0.027 Uiso 0.5 1 calc R . P A 1
C6 C 0.5411(8) 0.4525(9) 0.5577(4) 0.024(3) Uani 1 1 d . . . . .
C1 C 0.3276(9) 0.2728(9) 0.5490(4) 0.028(3) Uani 1 1 d . . . . .
H1A H 0.271367 0.306373 0.535548 0.034 Uiso 1 1 calc R . . . .
H1B H 0.330913 0.202838 0.539332 0.034 Uiso 1 1 calc R . . . .
C14 C 0.1764(11) 0.4852(12) 0.7100(5) 0.047(4) Uani 1 1 d . . . . .
H14C H 0.131360 0.427391 0.706058 0.057 Uiso 0.5 1 calc R . P A 2
H14D H 0.154079 0.540604 0.692732 0.057 Uiso 0.5 1 calc R . P A 2
H14A H 0.106149 0.476066 0.702021 0.057 Uiso 0.5 1 calc R . P A 1
H14B H 0.201716 0.543269 0.694852 0.057 Uiso 0.5 1 calc R . P A 1
C16 C 0.2326(9) 0.6019(9) 0.7650(4) 0.025(3) Uani 1 1 d . U . . .
H16 H 0.270115 0.638318 0.746043 0.030 Uiso 1 1 calc R . . . .
C7 C 0.5684(9) 0.5298(9) 0.5887(4) 0.032(3) Uani 1 1 d . . . . .
H7A H 0.641827 0.534817 0.590269 0.038 Uiso 1 1 calc R . . . .
H7B H 0.542587 0.595995 0.580349 0.038 Uiso 1 1 calc R . . . .
C8 C 0.5865(11) 0.4310(13) 0.6506(5) 0.050(4) Uani 1 1 d . U . . .
H8BC H 0.654029 0.429072 0.638919 0.060 Uiso 0.5 1 calc R . P F 2
H8BD H 0.593577 0.454314 0.678188 0.060 Uiso 0.5 1 calc R . P F 2
H8AA H 0.632080 0.467900 0.668348 0.060 Uiso 0.5 1 calc R . P G 1
H8AB H 0.628604 0.395956 0.630961 0.060 Uiso 0.5 1 calc R . P G 1
C5 C 0.6001(9) 0.4347(10) 0.5237(4) 0.033(3) Uani 1 1 d . . . . .
H5 H 0.659315 0.471842 0.519219 0.040 Uiso 1 1 calc R . . . .
C17 C 0.2343(9) 0.6300(9) 0.8053(4) 0.028(3) Uani 1 1 d . U . . .
C23 C 0.1532(11) 0.6062(13) 0.9105(5) 0.052(4) Uani 1 1 d . U . . .
H23 H 0.106055 0.553966 0.914052 0.062 Uiso 1 1 calc R . . . .
C15 C 0.1740(9) 0.5184(10) 0.7531(4) 0.032(3) Uani 1 1 d . . . . .
O2 O 0.0840(13) 0.2330(16) 0.5996(6) 0.043(5) Uani 0.5 1 d D . P H 1
N4B N 0.2800(13) 0.4566(15) 0.7001(5) 0.017(4) Uani 0.5 1 d . U P A 2
H4B H 0.320836 0.512768 0.711133 0.020 Uiso 0.5 1 calc R . P A 2
C26 C 0.1161(10) 0.4988(11) 0.8211(5) 0.043(4) Uani 1 1 d . . . . .
H26 H 0.075703 0.464577 0.839741 0.052 Uiso 1 1 calc R . . . .
C24 C 0.1933(9) 0.6263(10) 0.8726(4) 0.032(3) Uani 1 1 d . U . . .
C25 C 0.1753(9) 0.5790(10) 0.8333(4) 0.033(3) Uani 1 1 d . . . . .
C4 C 0.5691(10) 0.3613(10) 0.4970(4) 0.032(3) Uani 1 1 d . . . . .
H4 H 0.606756 0.348318 0.473821 0.038 Uiso 1 1 calc R . . . .
C27 C 0.1158(9) 0.4684(10) 0.7816(5) 0.042(4) Uani 1 1 d . . . . .
H27 H 0.075686 0.413271 0.773859 0.050 Uiso 1 1 calc R . . . .
C19 C 0.2639(9) 0.7076(11) 0.8686(4) 0.033(3) Uani 1 1 d . U . . .
N4A N 0.2317(15) 0.3951(16) 0.6947(6) 0.025(5) Uani 0.5 1 d . U P A 1
H4A H 0.185911 0.336865 0.690671 0.030 Uiso 0.5 1 calc R . P A 1
C22 C 0.1849(13) 0.6662(17) 0.9432(5) 0.067(5) Uani 1 1 d . U . . .
H22 H 0.160024 0.651398 0.968831 0.081 Uiso 1 1 calc R . . . .
C20 C 0.2914(11) 0.7649(14) 0.9011(4) 0.049(4) Uani 1 1 d . . . . .
H20 H 0.337880 0.817910 0.898170 0.058 Uiso 1 1 calc R . . . .
O3 O 0.0045(15) 0.0756(13) 0.7278(7) 0.052(6) Uani 0.5 1 d . . P I 2
C12B C 0.4300(16) 0.3514(18) 0.7072(6) 0.018(5) Uani 0.5 1 d . U P A 2
H12A H 0.467067 0.415010 0.710464 0.022 Uiso 0.5 1 calc R . P A 2
H12B H 0.461707 0.300403 0.724298 0.022 Uiso 0.5 1 calc R . P A 2
C21 C 0.2496(14) 0.7437(17) 0.9387(5) 0.067(5) Uani 1 1 d . U . . .
H21 H 0.266968 0.783877 0.960785 0.081 Uiso 1 1 calc R . . . .
C12A C 0.376(2) 0.277(2) 0.7003(7) 0.028(6) Uani 0.5 1 d . . P A 1
H12C H 0.421088 0.244948 0.719547 0.034 Uiso 0.5 1 calc R . P A 1
H12D H 0.327405 0.226248 0.691076 0.034 Uiso 0.5 1 calc R . P A 1
C9B C 0.5525(18) 0.341(2) 0.6514(8) 0.028(5) Uani 0.5 1 d . U P A 2
H9BA H 0.596002 0.301786 0.669319 0.033 Uiso 0.5 1 calc R . P A 2
H9BB H 0.561616 0.312336 0.624583 0.033 Uiso 0.5 1 calc R . P A 2
C9A C 0.5322(19) 0.346(2) 0.6769(9) 0.032(6) Uani 0.5 1 d . U P A 1
H9AA H 0.574736 0.284935 0.676949 0.038 Uiso 0.5 1 calc R . P A 1
H9AB H 0.527900 0.369750 0.704516 0.038 Uiso 0.5 1 calc R . P A 1
C10A C 0.441(2) 0.218(2) 0.6370(9) 0.029(6) Uani 0.5 1 d . U P A 1
H10A H 0.494665 0.226954 0.617136 0.035 Uiso 0.5 1 calc R . P A 1
H10B H 0.459911 0.160282 0.653794 0.035 Uiso 0.5 1 calc R . P A 1
C10B C 0.4075(18) 0.2243(17) 0.6564(7) 0.016(5) Uani 0.5 1 d . U P A 2
H10C H 0.343184 0.212286 0.669875 0.019 Uiso 0.5 1 calc R . P A 2
H10D H 0.456710 0.177507 0.668015 0.019 Uiso 0.5 1 calc R . P A 2
O1 O 0.1085(15) 0.4217(16) 0.6176(7) 0.058(6) Uani 0.5 1 d . U P A 1
H1C H 0.113927 0.434163 0.592582 0.088 Uiso 0.5 1 d DG . P A 1
H1D H 0.077835 0.365150 0.620980 0.088 Uiso 0.5 1 d DG . P A 1
C11A C 0.347(2) 0.193(2) 0.6159(8) 0.029(6) Uani 0.5 1 d . U P A 1
H11A H 0.358974 0.134180 0.598792 0.035 Uiso 0.5 1 calc R . P A 1
H11B H 0.296122 0.174261 0.635638 0.035 Uiso 0.5 1 calc R . P A 1
C11B C 0.395(2) 0.198(2) 0.6128(9) 0.026(6) Uani 0.5 1 d . U P A 2
H11C H 0.374522 0.127392 0.610057 0.032 Uiso 0.5 1 calc R . P A 2
H11D H 0.459450 0.206957 0.598894 0.032 Uiso 0.5 1 calc R . P A 2
O3N O 0.1371(18) 0.5570(17) 0.4937(7) 0.062(6) Uani 0.5 1 d . . P A 1
O4 O 0.006(2) 0.4174(18) 0.5679(8) 0.072(7) Uani 0.5 1 d . . P J 2
N1AA N 0.147(2) 0.499(2) 0.5247(7) 0.052(7) Uani 0.5 1 d . . P A 1
O2N O 0.087(2) 0.432(2) 0.5366(8) 0.082(8) Uani 0.5 1 d D . P A 1
O1N O 0.202(3) 0.492(4) 0.5470(17) 0.037(8) Uani 0.5 1 d . U P A 1

loop_
_atom_site_aniso_label
_atom_site_aniso_U_11
_atom_site_aniso_U_22
_atom_site_aniso_U_33
_atom_site_aniso_U_23
_atom_site_aniso_U_13
_atom_site_aniso_U_12
Pb1 0.0181(2) 0.0181(2) 0.0244(2) -0.0007(2) -0.00108(19) 0.00289(19)
Cl1 0.036(6) 0.035(6) 0.052(6) -0.002(5) -0.014(5) 0.006(5)
Cl2B 0.038(3) 0.033(4) 0.031(3) 0.006(3) -0.007(3) -0.006(3)
N1 0.023(5) 0.010(4) 0.021(5) 0.006(4) -0.002(4) 0.001(4)
Cl2A 0.045(4) 0.041(4) 0.088(7) -0.004(5) 0.012(4) -0.016(4)
N2 0.028(6) 0.042(7) 0.050(7) -0.024(6) 0.008(5) -0.009(5)
N5 0.027(5) 0.019(5) 0.026(5) -0.006(5) -0.001(4) -0.009(4)
C2 0.026(6) 0.014(6) 0.036(7) 0.005(6) -0.007(5) 0.001(5)
C18 0.028(6) 0.023(7) 0.036(6) 0.004(6) -0.004(6) 0.013(6)
C3 0.038(7) 0.019(6) 0.023(6) -0.002(5) 0.001(6) 0.007(6)
N3 0.021(5) 0.038(6) 0.018(5) -0.003(5) 0.001(4) 0.013(5)
C13 0.020(6) 0.021(6) 0.025(6) 0.001(5) 0.006(5) 0.001(5)
C6 0.019(5) 0.022(6) 0.031(6) 0.004(6) -0.003(5) 0.009(5)
C1 0.032(7) 0.020(6) 0.033(7) -0.006(6) 0.000(6) 0.003(6)
C14 0.031(8) 0.037(8) 0.074(11) -0.009(8) -0.004(7) 0.003(7)
C16 0.029(6) 0.016(5) 0.029(6) 0.002(5) 0.003(5) 0.011(5)
C7 0.026(6) 0.015(6) 0.054(8) 0.007(6) 0.000(6) -0.006(5)
C8 0.035(6) 0.073(7) 0.042(6) 0.015(6) -0.006(5) -0.011(6)
C5 0.023(6) 0.034(8) 0.042(8) 0.014(7) 0.007(6) 0.007(6)
C17 0.028(5) 0.023(6) 0.033(6) 0.005(5) 0.001(5) 0.014(5)
C23 0.040(7) 0.065(8) 0.050(7) 0.023(6) 0.008(6) 0.022(6)
C15 0.021(6) 0.027(7) 0.047(8) 0.000(6) -0.004(6) 0.014(6)
O2 0.031(10) 0.054(13) 0.044(12) -0.026(11) 0.012(9) -0.016(10)
N4B 0.016(7) 0.019(8) 0.015(7) 0.000(7) 0.002(6) 0.005(7)
C26 0.028(7) 0.030(8) 0.071(11) 0.020(8) 0.024(7) 0.014(6)
C24 0.029(6) 0.039(6) 0.029(6) 0.015(5) 0.002(5) 0.018(5)
C25 0.028(7) 0.033(8) 0.037(7) 0.012(6) 0.006(6) 0.021(6)
C4 0.046(8) 0.024(7) 0.025(7) 0.008(6) 0.010(6) 0.014(6)
C27 0.016(6) 0.019(7) 0.090(12) -0.008(8) -0.004(7) 0.004(5)
C19 0.028(7) 0.043(8) 0.027(6) 0.007(7) 0.004(5) 0.022(6)
N4A 0.027(8) 0.022(8) 0.026(8) 0.005(7) -0.001(7) 0.013(7)
C22 0.053(10) 0.119(15) 0.029(7) 0.013(8) 0.010(7) 0.057(9)
C20 0.039(8) 0.076(12) 0.031(8) -0.015(8) -0.012(6) 0.036(8)
O3 0.041(11) 0.020(10) 0.094(16) -0.020(9) -0.018(13) 0.016(9)
C12B 0.016(8) 0.021(9) 0.017(8) 0.002(7) -0.005(7) 0.006(7)
C21 0.055(10) 0.113(15) 0.034(8) -0.024(11) -0.011(8) 0.055(9)
C12A 0.040(14) 0.028(14) 0.017(12) 0.003(11) 0.009(11) 0.016(12)
C9B 0.029(8) 0.038(8) 0.017(8) 0.006(8) -0.006(7) 0.016(7)
C9A 0.032(9) 0.030(9) 0.034(9) -0.007(8) -0.003(8) 0.003(8)
C10A 0.032(9) 0.029(10) 0.026(9) 0.001(8) 0.001(8) 0.006(8)
C10B 0.018(8) 0.015(8) 0.015(8) 0.012(7) 0.002(6) 0.002(6)
O1 0.032(8) 0.044(13) 0.098(18) -0.002(13) -0.007(12) 0.000(9)
C11A 0.025(9) 0.039(10) 0.023(9) 0.000(8) -0.001(8) -0.003(9)
C11B 0.027(10) 0.022(9) 0.031(10) -0.001(8) -0.002(9) 0.009(8)
O3N 0.076(16) 0.043(13) 0.068(16) -0.014(13) 0.011(13) 0.008(13)
O4 0.075(16) 0.057(16) 0.084(19) -0.005(14) -0.003(15) -0.005(14)
N1AA 0.08(2) 0.053(18) 0.026(13) -0.016(14) 0.003(15) -0.025(17)
O2N 0.089(19) 0.069(19) 0.09(2) -0.023(16) -0.005(16) -0.041(16)
O1N 0.036(12) 0.039(13) 0.034(9) 0.000(9) -0.014(8) 0.004(9)

loop_
_atom_type_symbol
_atom_type_description
_atom_type_scat_dispersion_real
_atom_type_scat_dispersion_imag
_atom_type_scat_source
C C 0.0033 0.0016 'International Tables Vol C Tables 4.2.6.8 and 6.1.1.4'
H H 0.0000 0.0000 'International Tables Vol C Tables 4.2.6.8 and 6.1.1.4'
Cl Cl 0.1484 0.1585 'International Tables Vol C Tables 4.2.6.8 and 6.1.1.4'
N N 0.0061 0.0033 'International Tables Vol C Tables 4.2.6.8 and 6.1.1.4'
O O 0.0106 0.0060 'International Tables Vol C Tables 4.2.6.8 and 6.1.1.4'
Pb Pb -3.3944 10.1111 'International Tables Vol C Tables 4.2.6.8 and 6.1.1.4'

loop_
_geom_angle_atom_site_label_1
_geom_angle_atom_site_label_2
_geom_angle_atom_site_label_3
_geom_angle
N1 Pb1 Cl1 76.0(4)
N1 Pb1 N2 64.1(3)
N1 Pb1 N3 86.9(3)
N1 Pb1 N4B 154.2(4)
N1 Pb1 N4A 150.2(4)
N1 Pb1 O1 123.5(5)
N1 Pb1 O1N 78.6(10)
N2 Pb1 Cl1 119.2(4)
N2 Pb1 N4B 98.9(5)
N2 Pb1 N4A 116.2(5)
N2 Pb1 O1 169.1(5)
N2 Pb1 O1N 125.1(9)
N5 Pb1 Cl1 81.8(4)
N5 Pb1 N1 65.0(3)
N5 Pb1 N2 116.1(3)
N5 Pb1 N3 71.6(3)
N5 Pb1 N4B 111.1(5)
N5 Pb1 N4A 91.8(5)
N5 Pb1 O1 74.8(5)
N5 Pb1 O1N 77.7(9)
N3 Pb1 Cl1 152.6(4)
N3 Pb1 N2 69.6(4)
N3 Pb1 N4B 68.3(4)
N3 Pb1 N4A 67.3(4)
N3 Pb1 O1 116.6(5)
N3 Pb1 O1N 149.2(9)
N4B Pb1 Cl1 129.7(5)
N4A Pb1 O1 61.8(6)
N4A Pb1 O1N 116.1(10)
O1 Pb1 O1N 54.5(10)
C2 N1 Pb1 118.3(7)
C2 N1 C6 121.1(10)
C6 N1 Pb1 120.3(8)
Pb1 N2 H2 107.8
C7 N2 Pb1 108.1(8)
C7 N2 H2 107.8
C8 N2 Pb1 111.2(8)
C8 N2 H2 107.8
C8 N2 C7 114.0(11)
Pb1 N5 H5A 103.1
Pb1 N5 H5B 110.8
C1 N5 Pb1 110.3(7)
C1 N5 H5A 103.1
C1 N5 H5B 110.8
C1 N5 C11B 107.3(13)
C11A N5 Pb1 114.8(13)
C11A N5 H5A 103.1
C11A N5 C1 119.9(15)
C11B N5 Pb1 106.7(12)
C11B N5 H5B 110.8
N1 C2 C3 120.2(11)
N1 C2 C1 116.2(11)
C3 C2 C1 123.5(11)
H18A C18 H18B 109.1
C17 C18 H18A 111.1
C17 C18 H18B 111.1
C19 C18 H18A 111.1
C19 C18 H18B 111.1
C19 C18 C17 103.4(11)
C2 C3 H3 120.1
C2 C3 C4 119.9(12)
C4 C3 H3 120.1
C12B N3 Pb1 108.0(10)
C12B N3 C9B 105.1(14)
C12A N3 Pb1 113.4(10)
C12A N3 C10A 100.3(16)
C9B N3 Pb1 101.9(10)
C9A N3 Pb1 117.3(13)
C9A N3 C12A 109.9(17)
C9A N3 C10A 110.6(16)
C10A N3 Pb1 103.7(11)
C10B N3 Pb1 110.6(11)
C10B N3 C12B 117.0(16)
C10B N3 C9B 113.1(16)
H13C C13 H13D 108.5
H13A C13 H13B 108.4
N4B C13 H13C 110.2
N4B C13 H13D 110.2
N4B C13 C12B 107.7(13)
N4A C13 H13A 110.1
N4A C13 H13B 110.1
N4A C13 C12A 107.9(15)
C12B C13 H13C 110.2
C12B C13 H13D 110.2
C12A C13 H13A 110.1
C12A C13 H13B 110.1
N1 C6 C7 116.5(10)
N1 C6 C5 120.8(12)
C5 C6 C7 122.7(11)
N5 C1 C2 111.4(10)
N5 C1 H1A 109.3
N5 C1 H1B 109.3
C2 C1 H1A 109.3
C2 C1 H1B 109.3
H1A C1 H1B 108.0
H14C C14 H14D 108.4
H14A C14 H14B 106.3
C15 C14 H14C 110.1
C15 C14 H14D 110.1
C15 C14 H14A 106.1
C15 C14 H14B 106.1
N4B C14 H14C 110.1
N4B C14 H14D 110.1
N4B C14 C15 108.2(13)
N4A C14 H14A 106.1
N4A C14 H14B 106.1
N4A C14 C15 124.9(14)
C17 C16 H16 120.4
C17 C16 C15 119.2(12)
C15 C16 H16 120.4
N2 C7 C6 113.5(10)
N2 C7 H7A 108.9
N2 C7 H7B 108.9
C6 C7 H7A 108.9
C6 C7 H7B 108.9
H7A C7 H7B 107.7
N2 C8 H8BC 107.9
N2 C8 H8BD 107.9
N2 C8 H8AA 107.1
N2 C8 H8AB 107.1
N2 C8 C9A 121.0(14)
H8BC C8 H8BD 107.2
H8AA C8 H8AB 106.8
C9B C8 N2 117.5(16)
C9B C8 H8BC 107.9
C9B C8 H8BD 107.9
C9A C8 H8AA 107.1
C9A C8 H8AB 107.1
C6 C5 H5 120.8
C4 C5 C6 118.4(12)
C4 C5 H5 120.8
C16 C17 C18 128.4(12)
C25 C17 C18 111.0(11)
C25 C17 C16 120.7(12)
C24 C23 H23 120.6
C24 C23 C22 118.8(17)
C22 C23 H23 120.6
C16 C15 C14 119.0(12)
C27 C15 C14 122.0(13)
C27 C15 C16 119.0(13)
Pb1 N4B H4B 103.7
C13 N4B Pb1 108.9(10)
C13 N4B C14 115.5(15)
C13 N4B H4B 103.7
C14 N4B Pb1 119.2(11)
C14 N4B H4B 103.7
C25 C26 H26 119.7
C27 C26 H26 119.7
C27 C26 C25 120.5(13)
C23 C24 C25 131.7(14)
C23 C24 C19 118.5(14)
C19 C24 C25 109.9(11)
C17 C25 C24 107.6(12)
C26 C25 C17 119.4(13)
C26 C25 C24 132.9(13)
C3 C4 H4 120.2
C5 C4 C3 119.6(12)
C5 C4 H4 120.2
C15 C27 H27 119.5
C26 C27 C15 121.1(13)
C26 C27 H27 119.5
C24 C19 C18 108.1(12)
C20 C19 C18 131.0(14)
C20 C19 C24 120.8(13)
Pb1 N4A H4A 111.4
C13 N4A Pb1 100.3(10)
C13 N4A H4A 111.4
C14 N4A Pb1 109.7(12)
C14 N4A C13 112.2(16)
C14 N4A H4A 111.4
C23 C22 H22 119.1
C21 C22 C23 121.8(16)
C21 C22 H22 119.1
C19 C20 H20 120.2
C19 C20 C21 119.7(18)
C21 C20 H20 120.2
N3 C12B C13 111.8(14)
N3 C12B H12A 109.2
N3 C12B H12B 109.2
C13 C12B H12A 109.2
C13 C12B H12B 109.2
H12A C12B H12B 107.9
C22 C21 C20 120.4(17)
C22 C21 H21 119.8
C20 C21 H21 119.8
N3 C12A C13 109.1(16)
N3 C12A H12C 109.9
N3 C12A H12D 109.9
C13 C12A H12C 109.9
C13 C12A H12D 109.9
H12C C12A H12D 108.3
N3 C9B H9BA 107.1
N3 C9B H9BB 107.1
C8 C9B N3 121(2)
C8 C9B H9BA 107.1
C8 C9B H9BB 107.1
H9BA C9B H9BB 106.8
N3 C9A C8 115.6(19)
N3 C9A H9AA 108.4
N3 C9A H9AB 108.4
C8 C9A H9AA 108.4
C8 C9A H9AB 108.4
H9AA C9A H9AB 107.4
N3 C10A H10A 108.5
N3 C10A H10B 108.5
H10A C10A H10B 107.5
C11A C10A N3 115(2)
C11A C10A H10A 108.5
C11A C10A H10B 108.5
N3 C10B H10C 108.2
N3 C10B H10D 108.2
N3 C10B C11B 116(2)
H10C C10B H10D 107.4
C11B C10B H10C 108.2
C11B C10B H10D 108.2
Pb1 O1 H1C 86.1
Pb1 O1 H1D 124.4
H1C O1 H1D 109.6
N5 C11A C10A 114(2)
N5 C11A H11A 108.8
N5 C11A H11B 108.8
C10A C11A H11A 108.8
C10A C11A H11B 108.8
H11A C11A H11B 107.7
N5 C11B H11C 109.7
N5 C11B H11D 109.7
C10B C11B N5 109.9(19)
C10B C11B H11C 109.7
C10B C11B H11D 109.7
H11C C11B H11D 108.2
O2N N1AA O3N 127(3)
O1N N1AA O3N 134(4)
O1N N1AA O2N 99(4)
N1AA O1N Pb1 170(4)

loop_
_geom_bond_atom_site_label_1
_geom_bond_atom_site_label_2
_geom_bond_distance
_geom_bond_site_symmetry_2
Pb1 Cl1 2.912(16) .
Pb1 N1 2.526(9) .
Pb1 N2 2.639(10) .
Pb1 N5 2.510(9) .
Pb1 N3 2.586(10) .
Pb1 N4B 2.733(17) .
Pb1 N4A 2.90(2) .
Pb1 O1 3.03(2) .
Pb1 O1N 3.09(5) .
N1 C2 1.324(15) .
N1 C6 1.343(14) .
N2 H2 0.9800 .
N2 C7 1.470(17) .
N2 C8 1.435(18) .
N5 H5A 0.9800 .
N5 H5B 0.9800 .
N5 C1 1.459(15) .
N5 C11A 1.39(3) .
N5 C11B 1.63(3) .
C2 C3 1.374(17) .
C2 C1 1.512(17) .
C18 H18A 0.9700 .
C18 H18B 0.9700 .
C18 C17 1.509(18) .
C18 C19 1.503(17) .
C3 H3 0.9300 .
C3 C4 1.379(18) .
N3 C12B 1.48(2) .
N3 C12A 1.53(2) .
N3 C9B 1.61(3) .
N3 C9A 1.37(3) .
N3 C10A 1.60(3) .
N3 C10B 1.31(2) .
C13 H13C 0.9700 .
C13 H13D 0.9700 .
C13 H13A 0.9700 .
C13 H13B 0.9700 .
C13 N4B 1.45(2) .
C13 N4A 1.48(2) .
C13 C12B 1.55(2) .
C13 C12A 1.55(3) .
C6 C7 1.487(17) .
C6 C5 1.387(17) .
C1 H1A 0.9700 .
C1 H1B 0.9700 .
C14 H14C 0.9700 .
C14 H14D 0.9700 .
C14 H14A 0.9700 .
C14 H14B 0.9700 .
C14 C15 1.49(2) .
C14 N4B 1.45(2) .
C14 N4A 1.48(2) .
C16 H16 0.9300 .
C16 C17 1.389(17) .
C16 C15 1.393(17) .
C7 H7A 0.9700 .
C7 H7B 0.9700 .
C8 H8BC 0.9700 .
C8 H8BD 0.9700 .
C8 H8AA 0.9700 .
C8 H8AB 0.9700 .
C8 C9B 1.26(3) .
C8 C9A 1.59(3) .
C5 H5 0.9300 .
C5 C4 1.370(19) .
C17 C25 1.383(17) .
C23 H23 0.9300 .
C23 C24 1.387(18) .
C23 C22 1.40(2) .
C15 C27 1.38(2) .
N4B H4B 0.9800 .
C26 H26 0.9300 .
C26 C25 1.37(2) .
C26 C27 1.37(2) .
C24 C25 1.463(19) .
C24 C19 1.418(19) .
C4 H4 0.9300 .
C27 H27 0.9300 .
C19 C20 1.361(19) .
N4A H4A 0.9800 .
C22 H22 0.9300 .
C22 C21 1.33(3) .
C20 H20 0.9300 .
C20 C21 1.39(2) .
O3 O3 1.47(4) 3_556
C12B H12A 0.9700 .
C12B H12B 0.9700 .
C21 H21 0.9300 .
C12A H12C 0.9700 .
C12A H12D 0.9700 .
C9B H9BA 0.9700 .
C9B H9BB 0.9700 .
C9A H9AA 0.9700 .
C9A H9AB 0.9700 .
C10A H10A 0.9700 .
C10A H10B 0.9700 .
C10A C11A 1.46(4) .
C10B H10C 0.9700 .
C10B H10D 0.9700 .
C10B C11B 1.50(4) .
O1 H1C 0.8490 .
O1 H1D 0.8503 .
C11A H11A 0.9700 .
C11A H11B 0.9700 .
C11B H11C 0.9700 .
C11B H11D 0.9700 .
O3N N1AA 1.28(3) .
N1AA O2N 1.25(3) .
N1AA O1N 1.04(4) .
